data_2000269
loop_
_publ_author_name
'G\/l\'owka, M. L.'

_publ_section_title
;
 Structure of the 4-oxo-2-butenoic acid alkyl ester moiety. III.
 Structures of diethyl
 <i>N</i>,<i>N</i>'-(ethylenediamino)bis(4-oxo-2-butenoate) and propyl
 4-oxo-4-ureido-2-butenoate
;
_journal_issue 8
_journal_name_full 'Acta Crystallographica Section C'
_journal_page_first 1680
_journal_page_last 1683
_journal_paper_doi 10.1107/S0108270190013932
_journal_volume 47
_journal_year 1991
_chemical_formula_sum 'C14 H20 N2 O6'
_space_group_crystal_system monoclinic
_space_group_IT_number 14
_space_group_name_Hall '-P 2ybc'
_space_group_name_H-M_alt 'P 1 21/c 1'
_audit_creation_method 'IUCr CIFGEN early version'
_cell_angle_alpha 90
_cell_angle_beta 99.870(10)
_cell_angle_gamma 90
_cell_formula_units_Z 2
_cell_length_a 11.3480(10)
_cell_length_b 4.8540(10)
_cell_length_c 14.6290(10)
_cell_volume 793.89(19)
_diffrn_radiation_type Cu
_diffrn_radiation_wavelength 1.54178
_exptl_crystal_density_diffrn 1.306
_exptl_crystal_F_000 332
_cod_data_source_file mu0218.cif
_cod_data_source_block mu0218a
_cod_depositor_comments
;
 Updating space group information and adding the symmetry operation list.

 Antanas Vaitkus,
 2018-06-15
;
_cod_original_cell_volume 793.9
_cod_original_sg_symbol_H-M P21/c
_cod_original_formula_sum C14H20N2O6
_cod_database_code 2000269

loop_
_space_group_symop_id
_space_group_symop_operation_xyz
1 x,y,z
2 -x,y+1/2,-z+1/2
3 -x,-y,-z
4 x,-y+1/2,z+1/2

loop_
_atom_site_label
_atom_site_fract_x
_atom_site_fract_y
_atom_site_fract_z
N(1) .0425(3) .1488(6) .1184(2)
C(1) -.0341(3) .0427(8) .0372(2)
C(2) .1009(3) -.0184(7) .1844(2)
O(2) .0935(2) -.2699(5) .1786(2)
C(3) .1751(3) .1276(7) .2629(2)
C(4) .2343(3) .0020(7) .3365(2)
C(5) .3021(3) .1658(8) .4128(2)
O(5) .3365(3) .3962(5) .4056(2)
O(6) .3209(2) .0242(6) .4919(2)
C(7) .3838(4) .1712(9) .5736(3)
C(8) .4013(4) -.0277(11) .6523(3)
H(1) .048(3) .307(6) .128(2)
H(11) -.094(3) .176(7) .014(2)
H(12) -.079(3) -.113(7) .052(2)
H(3) .173(2) .308(6) .259(2)
H(4) .228(3) -.184(6) .344(2)
H(71) .336(3) .329(8) .585(3)
H(72) .457(3) .241(6) .555(2)
H(81) .442(4) .080(9) .710(3)
H(82) .450(4) -.171(9) .640(3)
H(83) .315(4) -.111(11) .662(3)
